data_4067847
loop_
_publ_author_name
'Beckmann, Jens'
'Bolsinger, Jens'
'Duthie, Andrew'
'Finke, Pamela'

_publ_section_title
;
 New Series of Intramolecularly Coordinated Diaryltellurium Compounds.
 Rational Synthesis of the Diarylhydroxytelluronium Triflate
 [(8-Me2NC10H6)2Te(OH)](O3SCF3)
;
_journal_issue 1
_journal_name_full Organometallics
_journal_page_first 238
_journal_paper_doi 10.1021/om2008259
_journal_volume 31
_journal_year 2012
_chemical_formula_moiety 'C24 H25 N2 O Te, C F3 O3 S'
_chemical_formula_sum 'C25 H25 F3 N2 O4 S Te'
_chemical_formula_weight 634.13
_chemical_name_systematic
;
 ?
;
_space_group_IT_number 14
_symmetry_cell_setting monoclinic
_symmetry_space_group_name_Hall '-P 2ybc'
_symmetry_space_group_name_H-M 'P 1 21/c 1'
_atom_sites_solution_hydrogens geom
_atom_sites_solution_primary direct
_atom_sites_solution_secondary difmap
_audit_creation_method SHELXL-97
_cell_angle_alpha 90.00
_cell_angle_beta 107.19(5)
_cell_angle_gamma 90.00
_cell_formula_units_Z 4
_cell_length_a 9.982(5)
_cell_length_b 9.237(9)
_cell_length_c 28.559(18)
_cell_measurement_temperature 150(2)
_cell_volume 2516(3)
_computing_cell_refinement 'X-Area (Stoe, 2004)'
_computing_data_collection 'X-Area (Stoe, 2004)'
_computing_data_reduction 'X-Area (Stoe, 2004)'
_computing_molecular_graphics 'DIAMOND (Brandenburg, 2006)'
_computing_publication_material 'SHELXL97 (Sheldrick, 1997)'
_computing_structure_refinement 'SHELXL97 (Sheldrick, 1997)'
_computing_structure_solution 'SHELXS97 (Sheldrick, 1997)'
_diffrn_ambient_temperature 150(2)
_diffrn_measured_fraction_theta_full 0.984
_diffrn_measured_fraction_theta_max 0.984
_diffrn_measurement_device_type 'area detector'
_diffrn_measurement_method 'phi and omega scans'
_diffrn_radiation_monochromator graphite
_diffrn_radiation_source 'fine-focus sealed tube'
_diffrn_radiation_type MoK\a
_diffrn_radiation_wavelength 0.71073
_diffrn_reflns_av_R_equivalents 0.0000
_diffrn_reflns_av_sigmaI/netI 0.1904
_diffrn_reflns_limit_h_max 13
_diffrn_reflns_limit_h_min -13
_diffrn_reflns_limit_k_max 12
_diffrn_reflns_limit_k_min -12
_diffrn_reflns_limit_l_max 39
_diffrn_reflns_limit_l_min -39
_diffrn_reflns_number 28795
_diffrn_reflns_theta_full 29.35
_diffrn_reflns_theta_max 29.35
_diffrn_reflns_theta_min 2.14
_exptl_absorpt_coefficient_mu 1.323
_exptl_absorpt_correction_T_max 1.00
_exptl_absorpt_correction_T_min 0.58
_exptl_absorpt_correction_type multi-scan
_exptl_absorpt_process_details 'X-Area (Stoe, 2004)'
_exptl_crystal_colour colourless
_exptl_crystal_density_diffrn 1.674
_exptl_crystal_density_method 'not measured'
_exptl_crystal_description block
_exptl_crystal_F_000 1264
_exptl_crystal_size_max 0.36
_exptl_crystal_size_mid 0.23
_exptl_crystal_size_min 0.12
_refine_diff_density_max 0.542
_refine_diff_density_min -0.843
_refine_diff_density_rms 0.131
_refine_ls_extinction_method none
_refine_ls_goodness_of_fit_ref 0.867
_refine_ls_hydrogen_treatment constr
_refine_ls_matrix_type full
_refine_ls_number_parameters 325
_refine_ls_number_reflns 6804
_refine_ls_number_restraints 0
_refine_ls_restrained_S_all 0.867
_refine_ls_R_factor_all 0.1295
_refine_ls_R_factor_gt 0.0536
_refine_ls_shift/su_max 0.000
_refine_ls_shift/su_mean 0.000
_refine_ls_structure_factor_coef Fsqd
_refine_ls_weighting_details 'calc w=1/[\s^2^(Fo^2^)+(0.0222P)^2^+0.0000P] where P=(Fo^2^+2Fc^2^)/3'
_refine_ls_weighting_scheme calc
_refine_ls_wR_factor_gt 0.0920
_refine_ls_wR_factor_ref 0.1171
_reflns_number_gt 3557
_reflns_number_total 6804
_reflns_threshold_expression >2sigma(I)
_cod_data_source_file om2008259_si_001.cif
_cod_data_source_block new
_cod_depositor_comments
;
The following automatic conversions were performed:

'_symmetry_cell_setting' value 'Monoclinic' changed to 'monoclinic'
according to /home/saulius/struct/CIF-dictionaries/cif_core.dic
dictionary named 'cif_core.dic' version 2.4.1 from 2010-06-29.

Automatic conversion script
Id: cif_fix_values 1715 2011-07-08 13:25:40Z adriana 
;
_cod_original_sg_symbol_H-M 'P 21/c'
_cod_database_code 4067847

loop_
_symmetry_equiv_pos_as_xyz
'x, y, z'
'-x, y+1/2, -z+1/2'
'-x, -y, -z'
'x, -y-1/2, z-1/2'

loop_
_atom_site_label
_atom_site_type_symbol
_atom_site_fract_x
_atom_site_fract_y
_atom_site_fract_z
_atom_site_U_iso_or_equiv
_atom_site_adp_type
_atom_site_occupancy
_atom_site_symmetry_multiplicity
_atom_site_calc_flag
_atom_site_refinement_flags
O1 O 0.8096(4) 0.2216(5) 0.06997(16) 0.0382(11) Uani 1 1 d .
H1 H 0.8776 0.1706 0.0710 0.057 Uiso 1 1 calc R
Te1 Te 0.83236(4) 0.30694(4) 0.134460(14) 0.02717(10) Uani 1 1 d .
S1 S 0.16746(18) 0.0922(2) 0.12044(8) 0.0461(4) Uani 1 1 d .
O2 O 0.1031(4) 0.2070(6) 0.0870(2) 0.0588(15) Uani 1 1 d .
N1 N 0.8183(4) 0.3720(5) 0.22112(17) 0.0275(10) Uani 1 1 d .
N2 N 0.8803(5) 0.5496(6) 0.0888(2) 0.0336(12) Uani 1 1 d .
C19 C 0.7237(6) 0.1262(7) 0.2072(2) 0.0306(13) Uani 1 1 d .
C14 C 0.6655(6) 0.0031(7) 0.2233(3) 0.0349(14) Uani 1 1 d .
C20 C 0.6369(5) 0.4141(6) 0.1069(2) 0.0273(12) Uani 1 1 d .
C28 C 0.7410(6) 0.6060(7) 0.0648(2) 0.0322(14) Uani 1 1 d .
C25 C 0.4753(7) 0.7187(7) 0.0227(2) 0.0406(17) Uani 1 1 d .
H25 H 0.3863 0.7572 0.0085 0.049 Uiso 1 1 calc R
C22 C 0.3893(6) 0.4203(8) 0.0957(3) 0.0391(16) Uani 1 1 d .
H22 H 0.3116 0.3841 0.1035 0.047 Uiso 1 1 calc R
C29 C 0.6252(6) 0.5394(6) 0.0759(2) 0.0263(12) Uani 1 1 d .
C17 C 0.7196(6) 0.2519(7) 0.2813(3) 0.0394(15) Uani 1 1 d .
H17 H 0.7350 0.3354 0.3003 0.047 Uiso 1 1 calc R
C21 C 0.5205(5) 0.3557(7) 0.1154(2) 0.0320(13) Uani 1 1 d .
H21 H 0.5287 0.2726 0.1344 0.038 Uiso 1 1 calc R
C18 C 0.7510(6) 0.2493(7) 0.2380(2) 0.0299(13) Uani 1 1 d .
C15 C 0.6386(7) 0.0075(8) 0.2699(3) 0.0435(17) Uani 1 1 d .
H15 H 0.6032 -0.0741 0.2812 0.052 Uiso 1 1 calc R
C3 C 0.9567(7) 0.6421(8) 0.1307(3) 0.0525(19) Uani 1 1 d .
H3A H 1.0483 0.6025 0.1456 0.079 Uiso 1 1 calc R
H3B H 0.9056 0.6453 0.1544 0.079 Uiso 1 1 calc R
H3C H 0.9655 0.7383 0.1192 0.079 Uiso 1 1 calc R
C11 C 0.7143(6) 0.0015(7) 0.1315(3) 0.0411(16) Uani 1 1 d .
H11 H 0.7294 -0.0001 0.1008 0.049 Uiso 1 1 calc R
C2 C 0.7472(7) 0.5123(7) 0.2247(3) 0.0404(16) Uani 1 1 d .
H2A H 0.7942 0.5897 0.2136 0.061 Uiso 1 1 calc R
H2B H 0.7504 0.5293 0.2582 0.061 Uiso 1 1 calc R
H2C H 0.6512 0.5080 0.2048 0.061 Uiso 1 1 calc R
C24 C 0.4921(6) 0.5980(7) 0.0546(2) 0.0322(14) Uani 1 1 d .
C13 C 0.6333(7) -0.1195(8) 0.1918(3) 0.0502(19) Uani 1 1 d .
H13 H 0.5943 -0.2010 0.2018 0.060 Uiso 1 1 calc R
C16 C 0.6635(7) 0.1272(9) 0.2972(3) 0.0473(18) Uani 1 1 d .
H16 H 0.6438 0.1286 0.3270 0.057 Uiso 1 1 calc R
C1 C 0.9690(6) 0.3769(8) 0.2484(2) 0.0374(15) Uani 1 1 d .
H1A H 1.0118 0.4578 0.2373 0.056 Uiso 1 1 calc R
H1B H 1.0132 0.2889 0.2428 0.056 Uiso 1 1 calc R
H1C H 0.9799 0.3870 0.2828 0.056 Uiso 1 1 calc R
C27 C 0.7193(7) 0.7225(7) 0.0334(3) 0.0434(17) Uani 1 1 d .
H27 H 0.7952 0.7643 0.0259 0.052 Uiso 1 1 calc R
C23 C 0.3746(6) 0.5360(7) 0.0651(2) 0.0364(15) Uani 1 1 d .
H23 H 0.2859 0.5749 0.0509 0.044 Uiso 1 1 calc R
C12 C 0.6575(7) -0.1205(8) 0.1483(3) 0.052(2) Uani 1 1 d .
H12 H 0.6366 -0.2029 0.1289 0.063 Uiso 1 1 calc R
C10 C 0.7469(6) 0.1211(6) 0.1601(2) 0.0295(13) Uani 1 1 d .
O4 O 0.0736(5) 0.0214(7) 0.1428(2) 0.0631(16) Uani 1 1 d .
O3 O 0.3048(6) 0.1266(7) 0.1535(3) 0.083(2) Uani 1 1 d .
F1 F 0.2916(9) 0.0094(7) 0.0572(3) 0.141(3) Uani 1 1 d .
F3 F 0.2660(7) -0.1574(6) 0.1053(3) 0.107(2) Uani 1 1 d .
C26 C 0.5870(8) 0.7781(8) 0.0128(3) 0.0506(19) Uani 1 1 d .
H26 H 0.5748 0.8574 -0.0082 0.061 Uiso 1 1 calc R
C4 C 0.9650(8) 0.5244(9) 0.0553(3) 0.056(2) Uani 1 1 d .
H4A H 1.0551 0.4871 0.0734 0.084 Uiso 1 1 calc R
H4B H 0.9769 0.6140 0.0399 0.084 Uiso 1 1 calc R
H4C H 0.9182 0.4557 0.0306 0.084 Uiso 1 1 calc R
C5 C 0.2111(13) -0.0400(11) 0.0815(4) 0.078(3) Uani 1 1 d .
F2 F 0.0924(10) -0.0842(8) 0.0476(3) 0.135(3) Uani 1 1 d .

loop_
_atom_site_aniso_label
_atom_site_aniso_U_11
_atom_site_aniso_U_22
_atom_site_aniso_U_33
_atom_site_aniso_U_23
_atom_site_aniso_U_13
_atom_site_aniso_U_12
O1 0.034(2) 0.046(3) 0.031(2) -0.010(2) 0.0047(18) 0.0032(19)
Te1 0.02503(15) 0.02904(18) 0.02634(17) 0.0010(2) 0.00588(12) 0.0027(2)
S1 0.0408(9) 0.0404(10) 0.0601(12) 0.0144(9) 0.0198(9) 0.0068(7)
O2 0.044(2) 0.047(3) 0.086(4) 0.036(3) 0.019(3) 0.013(3)
N1 0.029(2) 0.023(3) 0.026(2) -0.002(2) 0.001(2) -0.0066(19)
N2 0.035(3) 0.032(3) 0.037(3) 0.004(2) 0.015(2) -0.001(2)
C19 0.030(3) 0.026(3) 0.036(3) -0.001(3) 0.009(3) -0.001(2)
C14 0.032(3) 0.020(3) 0.054(4) 0.007(3) 0.014(3) 0.001(2)
C20 0.026(3) 0.028(3) 0.025(3) -0.003(2) 0.004(2) 0.003(2)
C28 0.039(3) 0.034(4) 0.026(3) 0.001(3) 0.013(3) 0.005(3)
C25 0.047(3) 0.040(5) 0.032(3) 0.003(3) 0.008(3) 0.021(3)
C22 0.028(3) 0.045(4) 0.044(4) -0.014(3) 0.009(3) 0.000(3)
C29 0.034(3) 0.031(3) 0.015(3) -0.002(2) 0.009(2) 0.003(2)
C17 0.043(3) 0.039(4) 0.035(4) -0.004(3) 0.010(3) -0.012(3)
C21 0.030(3) 0.025(3) 0.042(4) -0.001(3) 0.011(3) -0.001(2)
C18 0.032(3) 0.024(3) 0.033(3) 0.006(3) 0.010(3) -0.002(2)
C15 0.040(3) 0.034(4) 0.058(5) 0.011(4) 0.017(3) -0.010(3)
C3 0.053(4) 0.049(5) 0.051(5) 0.000(4) 0.009(4) -0.010(3)
C11 0.041(3) 0.032(4) 0.050(4) -0.009(3) 0.013(3) -0.002(3)
C2 0.057(4) 0.023(4) 0.042(4) -0.003(3) 0.016(3) -0.001(3)
C24 0.034(3) 0.028(3) 0.030(3) -0.006(3) 0.004(3) 0.009(2)
C13 0.049(4) 0.029(4) 0.080(6) -0.004(4) 0.030(4) -0.006(3)
C16 0.045(4) 0.059(5) 0.040(4) 0.012(4) 0.016(3) -0.006(3)
C1 0.030(3) 0.042(4) 0.035(4) 0.000(3) 0.001(3) -0.008(3)
C27 0.054(4) 0.035(5) 0.050(4) 0.010(3) 0.029(3) 0.001(3)
C23 0.031(3) 0.032(4) 0.041(4) -0.011(3) 0.002(3) 0.010(3)
C12 0.059(4) 0.030(4) 0.074(6) -0.018(4) 0.029(4) -0.008(3)
C10 0.034(3) 0.014(3) 0.042(4) -0.005(3) 0.012(3) -0.002(2)
O4 0.059(3) 0.075(4) 0.066(4) 0.029(3) 0.034(3) 0.010(3)
O3 0.057(3) 0.066(4) 0.115(6) 0.023(4) 0.009(4) -0.001(3)
F1 0.223(8) 0.094(5) 0.181(7) 0.056(5) 0.177(7) 0.049(5)
F3 0.184(6) 0.053(4) 0.119(5) 0.037(3) 0.096(5) 0.054(4)
C26 0.070(5) 0.042(5) 0.046(4) 0.014(3) 0.026(4) 0.017(4)
C4 0.059(4) 0.059(5) 0.067(6) 0.021(4) 0.043(4) 0.008(4)
C5 0.129(8) 0.056(6) 0.068(6) 0.028(5) 0.059(7) 0.033(6)
F2 0.227(8) 0.088(5) 0.077(5) -0.008(4) 0.024(5) 0.002(6)

loop_
_atom_type_symbol
_atom_type_description
_atom_type_scat_dispersion_real
_atom_type_scat_dispersion_imag
_atom_type_scat_source
C C 0.0033 0.0016 'International Tables Vol C Tables 4.2.6.8 and 6.1.1.4'
H H 0.0000 0.0000 'International Tables Vol C Tables 4.2.6.8 and 6.1.1.4'
Te Te -0.5308 1.6751 'International Tables Vol C Tables 4.2.6.8 and 6.1.1.4'
O O 0.0106 0.0060 'International Tables Vol C Tables 4.2.6.8 and 6.1.1.4'
S S 0.1246 0.1234 'International Tables Vol C Tables 4.2.6.8 and 6.1.1.4'
F F 0.0171 0.0103 'International Tables Vol C Tables 4.2.6.8 and 6.1.1.4'
N N 0.0061 0.0033 'International Tables Vol C Tables 4.2.6.8 and 6.1.1.4'

loop_
_geom_angle_atom_site_label_1
_geom_angle_atom_site_label_2
_geom_angle_atom_site_label_3
_geom_angle
O1 Te1 C20 90.0(2)
O1 Te1 C10 93.0(2)
C20 Te1 C10 94.9(2)
O4 S1 O2 114.0(3)
O4 S1 O3 115.1(4)
O2 S1 O3 114.8(4)
O4 S1 C5 106.0(4)
O2 S1 C5 103.4(4)
O3 S1 C5 101.4(5)
C18 N1 C1 110.1(5)
C18 N1 C2 111.9(5)
C1 N1 C2 111.5(5)
C28 N2 C4 113.9(5)
C28 N2 C3 111.4(5)
C4 N2 C3 111.0(5)
C18 C19 C14 117.9(6)
C18 C19 C10 123.7(5)
C14 C19 C10 118.4(6)
C19 C14 C13 118.2(6)
C19 C14 C15 119.1(6)
C13 C14 C15 122.7(6)
C21 C20 C29 120.5(5)
C21 C20 Te1 119.1(4)
C29 C20 Te1 120.1(4)
C27 C28 C29 120.0(6)
C27 C28 N2 122.1(6)
C29 C28 N2 117.9(5)
C26 C25 C24 120.5(6)
C23 C22 C21 120.3(6)
C24 C29 C28 117.8(6)
C24 C29 C20 118.2(5)
C28 C29 C20 124.0(5)
C18 C17 C16 119.7(6)
C20 C21 C22 120.3(6)
C17 C18 C19 121.6(6)
C17 C18 N1 122.3(6)
C19 C18 N1 116.1(5)
C16 C15 C14 120.8(6)
C10 C11 C12 119.7(7)
C29 C24 C23 119.5(6)
C29 C24 C25 120.1(6)
C23 C24 C25 120.4(5)
C12 C13 C14 121.6(7)
C15 C16 C17 120.8(7)
C26 C27 C28 121.1(6)
C22 C23 C24 121.0(5)
C13 C12 C11 121.0(7)
C11 C10 C19 121.1(6)
C11 C10 Te1 119.8(5)
C19 C10 Te1 119.1(4)
C25 C26 C27 120.5(6)
F1 C5 F3 109.9(8)
F1 C5 F2 106.0(9)
F3 C5 F2 105.3(9)
F1 C5 S1 113.4(8)
F3 C5 S1 112.6(7)
F2 C5 S1 109.1(7)

loop_
_geom_bond_atom_site_label_1
_geom_bond_atom_site_label_2
_geom_bond_distance
O1 Te1 1.954(4)
Te1 C20 2.121(5)
Te1 C10 2.139(6)
S1 O4 1.437(5)
S1 O2 1.445(5)
S1 O3 1.452(6)
S1 C5 1.790(10)
N1 C18 1.469(7)
N1 C1 1.475(7)
N1 C2 1.497(8)
N2 C28 1.453(8)
N2 C4 1.470(8)
N2 C3 1.485(9)
C19 C18 1.413(9)
C19 C14 1.414(8)
C19 C10 1.433(9)
C14 C13 1.423(10)
C14 C15 1.435(10)
C20 C21 1.367(8)
C20 C29 1.441(8)
C28 C27 1.378(9)
C28 C29 1.424(8)
C25 C26 1.347(9)
C25 C24 1.419(9)
C22 C23 1.360(10)
C22 C21 1.398(8)
C29 C24 1.396(8)
C17 C18 1.364(9)
C17 C16 1.413(9)
C15 C16 1.332(10)
C11 C10 1.356(9)
C11 C12 1.409(10)
C24 C23 1.415(9)
C13 C12 1.333(11)
C27 C26 1.376(9)
F1 C5 1.290(10)
F3 C5 1.310(10)
C5 F2 1.353(13)

loop_
_cod_related_entry_id
_cod_related_entry_database
_cod_related_entry_code
1 ChemSpider 30659710
